data_4129223
loop_
_publ_author_name
'Reger, Daniel L.'
'Gardinier, James R.'
'Gemmill, William R.'
'Smith, Mark D.'
'Shahin, Ahmed M.'
'Long, Gary J.'
'Rebbouh, Leila'
'Grandjean, Fernande'

_publ_section_title
;
 Formation of third generation poly(pyrazolyl)borate ligands from alkyne
 coupling reactions of Fe[(p-IC6H4)B(3-Rpz)3]2 (R = H, Me; pz =
 pyrazolyl): pathways toward controlling an iron(II) electronic spin-state
 crossover.
;
_journal_issue 7
_journal_name_full 'Journal of the American Chemical Society'
_journal_page_first 2303
_journal_page_last 2316
_journal_paper_doi 10.1021/ja044900h
_journal_volume 127
_journal_year 2005
_chemical_formula_moiety 'C40 H40 B2 Fe N12'
_chemical_formula_sum 'C40 H40 B2 Fe N12'
_chemical_formula_weight 766.31
_space_group_IT_number 13
_space_group_name_Hall '-P 2yc'
_space_group_name_H-M_alt 'P 1 2/c 1'
_symmetry_cell_setting monoclinic
_symmetry_space_group_name_Hall '-P 2yc'
_symmetry_space_group_name_H-M 'P 1 2/c 1'
_atom_sites_solution_hydrogens geom
_atom_sites_solution_primary direct
_atom_sites_solution_secondary difmap
_audit_creation_method SHELXL-97
_cell_angle_alpha 90.00
_cell_angle_beta 92.9950(10)
_cell_angle_gamma 90.00
_cell_formula_units_Z 4
_cell_length_a 19.2722(10)
_cell_length_b 10.1801(5)
_cell_length_c 20.1124(10)
_cell_measurement_reflns_used 6298
_cell_measurement_temperature 294(1)
_cell_measurement_theta_max 26.301
_cell_measurement_theta_min 2.238
_cell_volume 3940.5(3)
_computing_cell_refinement 'SAINT+ NT V6.22 (Bruker, 2001)'
_computing_data_collection 'SMART NT V5.625 (Bruker, 1998)'
_computing_data_reduction 'SAINT+ NT V6.22'
_computing_molecular_graphics 'SHELXTL V6.1 (Sheldrick, 2000)'
_computing_publication_material 'SHELXTL V6.1'
_computing_structure_refinement 'SHELXL-97 (Sheldrick, 1997)'
_computing_structure_solution 'SHELXS-97 (Sheldrick, 1990)'
_diffrn_ambient_temperature 294(1)
_diffrn_measured_fraction_theta_full 0.999
_diffrn_measured_fraction_theta_max 0.999
_diffrn_measurement_device_type 'Bruker SMART APEX CCD diffractometer'
_diffrn_measurement_method 'omega scans'
_diffrn_radiation_monochromator graphite
_diffrn_radiation_source 'fine-focus sealed tube'
_diffrn_radiation_type MoK\a
_diffrn_radiation_wavelength 0.71073
_diffrn_reflns_av_R_equivalents 0.0386
_diffrn_reflns_av_sigmaI/netI 0.0341
_diffrn_reflns_limit_h_max 24
_diffrn_reflns_limit_h_min -24
_diffrn_reflns_limit_k_max 12
_diffrn_reflns_limit_k_min -12
_diffrn_reflns_limit_l_max 25
_diffrn_reflns_limit_l_min -25
_diffrn_reflns_number 34794
_diffrn_reflns_theta_full 26.41
_diffrn_reflns_theta_max 26.41
_diffrn_reflns_theta_min 2.00
_diffrn_standards_decay_% none
_exptl_absorpt_coefficient_mu 0.429
_exptl_absorpt_correction_T_max 1.0000
_exptl_absorpt_correction_T_min 0.8146
_exptl_absorpt_correction_type multi-scan
_exptl_absorpt_process_details '(SADABS, Bruker, 2001)'
_exptl_crystal_colour 'light purple'
_exptl_crystal_density_diffrn 1.292
_exptl_crystal_density_method 'not measured'
_exptl_crystal_description block
_exptl_crystal_F_000 1600
_exptl_crystal_size_max 0.44
_exptl_crystal_size_mid 0.32
_exptl_crystal_size_min 0.20
_refine_diff_density_max 0.247
_refine_diff_density_min -0.284
_refine_diff_density_rms 0.059
_refine_ls_extinction_method none
_refine_ls_goodness_of_fit_ref 1.028
_refine_ls_hydrogen_treatment constr
_refine_ls_matrix_type full
_refine_ls_number_parameters 505
_refine_ls_number_reflns 8077
_refine_ls_number_restraints 0
_refine_ls_restrained_S_all 1.028
_refine_ls_R_factor_all 0.0619
_refine_ls_R_factor_gt 0.0446
_refine_ls_shift/su_max 0.001
_refine_ls_shift/su_mean 0.000
_refine_ls_structure_factor_coef Fsqd
_refine_ls_weighting_details 'calc w=1/[\s^2^(Fo^2^)+(0.0694P)^2^+0.6891P] where P=(Fo^2^+2Fc^2^)/3'
_refine_ls_weighting_scheme calc
_refine_ls_wR_factor_gt 0.1156
_refine_ls_wR_factor_ref 0.1270
_reflns_number_gt 6012
_reflns_number_total 8077
_reflns_threshold_expression >2sigma(I)
_cod_data_source_file ja044900hsi20040819_021201.cif
_cod_data_source_block jg127bs
_cod_depositor_comments
;
The following automatic conversions were performed:

data item '_symmetry_cell_setting' value 'Monoclinic' was changed to
'monoclinic' in accordance with the
/home/saulius/struct/COD-crude-data/automatic-downloads/DataCite-retrospective/ACS/depositions/lib/dictionaries/cif_core.dic
dictionary named 'cif_core.dic' version 2.4.2 last updated on
2011-04-26.

Automatic conversion script
Id: cif_fix_values 6909 2019-04-08 15:41:33Z antanas 
;
_cod_original_sg_symbol_H-M 'P 2/c'
_cod_database_code 4129223

loop_
_symmetry_equiv_pos_as_xyz
'x, y, z'
'-x, y, -z+1/2'
'-x, -y, -z'
'x, -y, z-1/2'

loop_
_atom_site_label
_atom_site_type_symbol
_atom_site_fract_x
_atom_site_fract_y
_atom_site_fract_z
_atom_site_U_iso_or_equiv
_atom_site_adp_type
_atom_site_occupancy
_atom_site_symmetry_multiplicity
_atom_site_calc_flag
_atom_site_refinement_flags
Fe1 Fe 0.0000 0.5000 0.5000 0.03970(12) Uani 1 2 d S
Fe2 Fe 0.5000 0.0000 0.5000 0.03916(12) Uani 1 2 d S
B1 B 0.08229(12) 0.7006(2) 0.59895(12) 0.0445(5) Uani 1 1 d .
B2 B 0.44082(12) 0.2055(2) 0.60135(12) 0.0480(6) Uani 1 1 d .
C11 C -0.01302(13) 0.8806(2) 0.57749(13) 0.0619(6) Uani 1 1 d .
H11 H 0.0089 0.9466 0.6028 0.074 Uiso 1 1 calc R
C12 C -0.07518(13) 0.8924(2) 0.54362(13) 0.0647(6) Uani 1 1 d .
H12 H -0.1037 0.9660 0.5412 0.078 Uiso 1 1 calc R
C13 C -0.08751(11) 0.7718(2) 0.51331(11) 0.0498(5) Uani 1 1 d .
C14 C -0.14898(12) 0.7313(3) 0.46961(13) 0.0671(7) Uani 1 1 d .
H14A H -0.1420 0.6436 0.4536 0.101 Uiso 1 1 calc R
H14B H -0.1543 0.7904 0.4325 0.101 Uiso 1 1 calc R
H14C H -0.1900 0.7337 0.4947 0.101 Uiso 1 1 calc R
C21 C 0.19884(11) 0.6733(2) 0.53678(11) 0.0563(6) Uani 1 1 d .
H21 H 0.2292 0.7153 0.5673 0.068 Uiso 1 1 calc R
C22 C 0.21734(11) 0.6102(2) 0.48014(12) 0.0574(6) Uani 1 1 d .
H22 H 0.2618 0.6014 0.4647 0.069 Uiso 1 1 calc R
C23 C 0.15584(11) 0.5622(2) 0.45083(10) 0.0468(5) Uani 1 1 d .
C24 C 0.14583(14) 0.4866(2) 0.38714(12) 0.0621(6) Uani 1 1 d .
H24A H 0.1477 0.3942 0.3965 0.093 Uiso 1 1 calc R
H24B H 0.1819 0.5091 0.3581 0.093 Uiso 1 1 calc R
H24C H 0.1015 0.5081 0.3660 0.093 Uiso 1 1 calc R
C31 C 0.10071(13) 0.5197(2) 0.69123(11) 0.0586(6) Uani 1 1 d .
H31 H 0.1316 0.5655 0.7198 0.070 Uiso 1 1 calc R
C32 C 0.08022(13) 0.3937(2) 0.69956(12) 0.0629(6) Uani 1 1 d .
H32 H 0.0935 0.3375 0.7344 0.076 Uiso 1 1 calc R
C33 C 0.03541(11) 0.3660(2) 0.64524(11) 0.0501(5) Uani 1 1 d .
C34 C -0.00222(14) 0.2404(2) 0.63069(13) 0.0650(6) Uani 1 1 d .
H34A H -0.0260 0.2457 0.5876 0.098 Uiso 1 1 calc R
H34B H -0.0353 0.2255 0.6639 0.098 Uiso 1 1 calc R
H34C H 0.0305 0.1692 0.6311 0.098 Uiso 1 1 calc R
C41 C 0.39554(16) 0.3558(3) 0.50267(14) 0.0808(8) Uani 1 1 d .
H41 H 0.3763 0.4217 0.5278 0.097 Uiso 1 1 calc R
C42 C 0.39618(18) 0.3534(3) 0.43505(14) 0.0901(9) Uani 1 1 d .
H42 H 0.3779 0.4166 0.4056 0.108 Uiso 1 1 calc R
C43 C 0.42941(13) 0.2386(3) 0.41888(12) 0.0618(6) Uani 1 1 d .
C44 C 0.44361(15) 0.1890(3) 0.35134(12) 0.0748(8) Uani 1 1 d .
H44A H 0.4647 0.1037 0.3551 0.112 Uiso 1 1 calc R
H44B H 0.4745 0.2483 0.3305 0.112 Uiso 1 1 calc R
H44C H 0.4008 0.1829 0.3249 0.112 Uiso 1 1 calc R
C51 C 0.56390(13) 0.2294(3) 0.66565(12) 0.0661(7) Uani 1 1 d .
H51 H 0.5517 0.2825 0.7008 0.079 Uiso 1 1 calc R
C52 C 0.62847(13) 0.1796(3) 0.65717(13) 0.0731(7) Uani 1 1 d .
H52 H 0.6684 0.1931 0.6844 0.088 Uiso 1 1 calc R
C53 C 0.62237(11) 0.1047(2) 0.59968(12) 0.0579(6) Uani 1 1 d .
C54 C 0.67841(12) 0.0281(3) 0.56770(15) 0.0735(7) Uani 1 1 d .
H54A H 0.6581 -0.0246 0.5322 0.110 Uiso 1 1 calc R
H54B H 0.7015 -0.0278 0.6003 0.110 Uiso 1 1 calc R
H54C H 0.7114 0.0878 0.5502 0.110 Uiso 1 1 calc R
C61 C 0.37576(15) 0.0158(3) 0.66232(15) 0.0700(7) Uani 1 1 d .
H61 H 0.3629 0.0624 0.6995 0.084 Uiso 1 1 calc R
C62 C 0.36251(14) -0.1138(3) 0.65040(15) 0.0779(8) Uani 1 1 d .
H62 H 0.3382 -0.1712 0.6766 0.093 Uiso 1 1 calc R
C63 C 0.39264(12) -0.1419(2) 0.59130(12) 0.0576(6) Uani 1 1 d .
C64 C 0.39369(14) -0.2711(2) 0.55578(14) 0.0727(7) Uani 1 1 d .
H64A H 0.3764 -0.2597 0.5105 0.109 Uiso 1 1 calc R
H64B H 0.3649 -0.3328 0.5777 0.109 Uiso 1 1 calc R
H64C H 0.4405 -0.3036 0.5564 0.109 Uiso 1 1 calc R
C71 C 0.11430(10) 0.8088(2) 0.65039(10) 0.0486(5) Uani 1 1 d .
C72 C 0.15984(12) 0.9080(2) 0.63461(11) 0.0564(6) Uani 1 1 d .
H72 H 0.1776 0.9088 0.5925 0.068 Uiso 1 1 calc R
C73 C 0.17986(13) 1.0060(2) 0.67940(13) 0.0609(6) Uani 1 1 d .
H73 H 0.2113 1.0699 0.6672 0.073 Uiso 1 1 calc R
C74 C 0.15361(12) 1.0098(2) 0.74209(13) 0.0568(6) Uani 1 1 d .
C75 C 0.10676(13) 0.9138(3) 0.75837(12) 0.0662(7) Uani 1 1 d .
H75 H 0.0880 0.9148 0.8000 0.079 Uiso 1 1 calc R
C76 C 0.08775(12) 0.8169(2) 0.71347(11) 0.0622(6) Uani 1 1 d .
H76 H 0.0558 0.7540 0.7257 0.075 Uiso 1 1 calc R
C77 C 0.17426(12) 1.1094(2) 0.79014(14) 0.0671(7) Uani 1 1 d .
C78 C 0.18858(16) 1.1871(3) 0.83061(17) 0.0959(11) Uani 1 1 d .
H78 H 0.2001 1.2495 0.8631 0.115 Uiso 1 1 calc R
C81 C 0.40416(11) 0.3144(2) 0.64595(10) 0.0496(5) Uani 1 1 d .
C82 C 0.43633(11) 0.4269(2) 0.67178(11) 0.0530(5) Uani 1 1 d .
H82 H 0.4834 0.4391 0.6657 0.064 Uiso 1 1 calc R
C83 C 0.40100(12) 0.5216(2) 0.70631(12) 0.0553(6) Uani 1 1 d .
H83 H 0.4250 0.5941 0.7239 0.066 Uiso 1 1 calc R
C84 C 0.33079(12) 0.5098(2) 0.71492(12) 0.0535(5) Uani 1 1 d .
C85 C 0.29664(13) 0.4019(2) 0.68709(15) 0.0716(7) Uani 1 1 d .
H85 H 0.2490 0.3931 0.6908 0.086 Uiso 1 1 calc R
C86 C 0.33255(12) 0.3075(2) 0.65393(14) 0.0704(7) Uani 1 1 d .
H86 H 0.3081 0.2359 0.6360 0.085 Uiso 1 1 calc R
C87 C 0.29349(12) 0.6090(2) 0.74973(13) 0.0605(6) Uani 1 1 d .
C88 C 0.26372(14) 0.6914(3) 0.77694(16) 0.0789(8) Uani 1 1 d .
H88 H 0.2400 0.7571 0.7986 0.095 Uiso 1 1 calc R
N11 N -0.03434(8) 0.69058(16) 0.52827(8) 0.0447(4) Uani 1 1 d .
N12 N 0.01225(8) 0.75874(15) 0.56897(8) 0.0438(4) Uani 1 1 d .
N21 N 0.10242(8) 0.59290(16) 0.48813(8) 0.0449(4) Uani 1 1 d .
N22 N 0.12988(8) 0.66464(16) 0.54093(8) 0.0436(4) Uani 1 1 d .
N31 N 0.02963(9) 0.47119(16) 0.60537(8) 0.0452(4) Uani 1 1 d .
N32 N 0.06936(8) 0.56797(16) 0.63509(8) 0.0445(4) Uani 1 1 d .
N41 N 0.44852(9) 0.17397(17) 0.47508(8) 0.0476(4) Uani 1 1 d .
N42 N 0.42725(9) 0.24721(17) 0.52715(9) 0.0509(4) Uani 1 1 d .
N51 N 0.55664(9) 0.10904(18) 0.57444(9) 0.0498(4) Uani 1 1 d .
N52 N 0.52082(9) 0.18950(18) 0.61527(9) 0.0489(4) Uani 1 1 d .
N61 N 0.42270(9) -0.03343(17) 0.56817(9) 0.0489(4) Uani 1 1 d .
N62 N 0.41026(9) 0.06534(17) 0.61190(9) 0.0494(4) Uani 1 1 d .

loop_
_atom_site_aniso_label
_atom_site_aniso_U_11
_atom_site_aniso_U_22
_atom_site_aniso_U_33
_atom_site_aniso_U_23
_atom_site_aniso_U_13
_atom_site_aniso_U_12
Fe1 0.0420(2) 0.0364(2) 0.0405(2) -0.00193(16) -0.00024(17) -0.00314(16)
Fe2 0.0380(2) 0.0405(2) 0.0385(2) -0.00138(16) -0.00253(16) -0.00165(16)
B1 0.0438(12) 0.0457(13) 0.0443(12) -0.0055(10) 0.0041(10) -0.0069(10)
B2 0.0447(13) 0.0517(14) 0.0471(13) -0.0023(11) -0.0029(10) -0.0006(10)
C11 0.0701(16) 0.0413(12) 0.0739(16) -0.0139(11) -0.0004(13) 0.0020(11)
C12 0.0674(15) 0.0461(13) 0.0805(17) -0.0029(12) 0.0008(13) 0.0144(11)
C13 0.0508(12) 0.0471(12) 0.0515(12) 0.0055(10) 0.0031(10) 0.0031(10)
C14 0.0563(14) 0.0683(16) 0.0755(17) 0.0065(13) -0.0097(12) 0.0071(12)
C21 0.0420(11) 0.0686(15) 0.0580(13) -0.0111(11) 0.0008(10) -0.0078(10)
C22 0.0436(12) 0.0692(15) 0.0604(14) -0.0068(12) 0.0118(10) -0.0009(11)
C23 0.0510(12) 0.0454(11) 0.0445(11) -0.0027(9) 0.0069(9) -0.0019(9)
C24 0.0707(16) 0.0629(15) 0.0544(14) -0.0127(11) 0.0173(12) -0.0061(12)
C31 0.0624(14) 0.0661(15) 0.0459(12) 0.0035(11) -0.0110(11) -0.0098(11)
C32 0.0711(15) 0.0643(15) 0.0525(13) 0.0163(11) -0.0055(11) -0.0013(12)
C33 0.0538(12) 0.0487(12) 0.0481(12) 0.0044(10) 0.0063(10) -0.0028(10)
C34 0.0805(17) 0.0482(13) 0.0662(15) 0.0097(11) 0.0027(13) -0.0087(12)
C41 0.110(2) 0.0634(16) 0.0677(17) 0.0010(13) -0.0106(15) 0.0307(16)
C42 0.127(3) 0.0735(18) 0.0677(18) 0.0147(15) -0.0175(17) 0.0311(18)
C43 0.0631(14) 0.0693(16) 0.0517(13) 0.0117(12) -0.0103(11) -0.0005(12)
C44 0.0818(18) 0.095(2) 0.0465(13) 0.0140(13) -0.0068(12) 0.0050(15)
C51 0.0602(14) 0.0777(17) 0.0589(15) -0.0180(13) -0.0118(12) 0.0028(13)
C52 0.0519(14) 0.094(2) 0.0706(17) -0.0159(15) -0.0196(12) 0.0021(13)
C53 0.0434(12) 0.0665(15) 0.0631(14) 0.0013(12) -0.0037(10) -0.0018(10)
C54 0.0425(13) 0.0895(19) 0.0876(19) -0.0121(15) -0.0057(12) 0.0054(12)
C61 0.0735(17) 0.0629(16) 0.0764(18) 0.0052(13) 0.0296(14) 0.0047(13)
C62 0.0733(17) 0.0650(17) 0.099(2) 0.0152(15) 0.0343(16) -0.0057(14)
C63 0.0498(12) 0.0522(13) 0.0703(15) 0.0085(11) -0.0013(11) -0.0073(10)
C64 0.0753(17) 0.0523(14) 0.0904(19) 0.0069(13) 0.0021(14) -0.0207(13)
C71 0.0436(11) 0.0531(12) 0.0489(12) -0.0070(10) 0.0018(9) -0.0055(9)
C72 0.0632(14) 0.0552(13) 0.0515(13) -0.0087(10) 0.0090(11) -0.0118(11)
C73 0.0546(13) 0.0542(14) 0.0737(16) -0.0119(11) 0.0017(12) -0.0133(10)
C74 0.0480(12) 0.0564(14) 0.0646(15) -0.0209(11) -0.0108(11) 0.0072(10)
C75 0.0633(15) 0.0809(18) 0.0552(14) -0.0228(13) 0.0127(11) -0.0055(13)
C76 0.0587(14) 0.0710(15) 0.0586(14) -0.0193(12) 0.0182(11) -0.0168(12)
C77 0.0552(14) 0.0651(15) 0.0785(17) -0.0277(14) -0.0191(12) 0.0174(12)
C78 0.0830(19) 0.088(2) 0.112(2) -0.0559(19) -0.0389(18) 0.0304(16)
C81 0.0479(12) 0.0502(12) 0.0504(12) -0.0013(9) -0.0011(9) 0.0010(9)
C82 0.0452(11) 0.0570(13) 0.0572(13) -0.0025(11) 0.0065(10) -0.0056(10)
C83 0.0548(13) 0.0525(13) 0.0589(14) -0.0075(10) 0.0046(11) -0.0051(10)
C84 0.0541(13) 0.0509(13) 0.0561(13) 0.0022(10) 0.0094(11) 0.0027(10)
C85 0.0442(12) 0.0598(15) 0.112(2) -0.0126(14) 0.0125(13) -0.0025(11)
C86 0.0490(13) 0.0573(14) 0.105(2) -0.0204(14) -0.0002(13) -0.0043(11)
C87 0.0555(13) 0.0567(14) 0.0703(16) 0.0004(12) 0.0141(12) -0.0019(11)
C88 0.0701(17) 0.0692(17) 0.100(2) -0.0124(16) 0.0291(15) 0.0015(14)
N11 0.0440(9) 0.0422(9) 0.0478(10) -0.0013(7) -0.0005(7) -0.0021(7)
N12 0.0473(9) 0.0371(8) 0.0472(9) -0.0066(7) 0.0033(7) -0.0039(7)
N21 0.0468(9) 0.0454(9) 0.0426(9) -0.0065(7) 0.0042(7) -0.0053(7)
N22 0.0430(9) 0.0457(9) 0.0420(9) -0.0063(7) 0.0024(7) -0.0052(7)
N31 0.0490(10) 0.0412(9) 0.0449(9) 0.0007(7) -0.0018(8) -0.0062(7)
N32 0.0458(9) 0.0466(9) 0.0408(9) -0.0019(7) -0.0004(7) -0.0067(8)
N41 0.0466(9) 0.0518(10) 0.0437(9) 0.0011(8) -0.0041(7) -0.0009(8)
N42 0.0549(10) 0.0469(10) 0.0503(10) -0.0011(8) -0.0043(8) 0.0035(8)
N51 0.0407(9) 0.0576(11) 0.0507(10) -0.0019(8) -0.0013(8) 0.0017(8)
N52 0.0446(9) 0.0545(10) 0.0470(10) -0.0057(8) -0.0022(8) 0.0004(8)
N61 0.0505(10) 0.0459(9) 0.0495(10) 0.0002(8) -0.0032(8) -0.0063(8)
N62 0.0451(9) 0.0515(10) 0.0519(10) -0.0027(8) 0.0049(8) -0.0004(8)

loop_
_atom_type_symbol
_atom_type_description
_atom_type_scat_dispersion_real
_atom_type_scat_dispersion_imag
_atom_type_scat_source
C C 0.0033 0.0016 'International Tables Vol C Tables 4.2.6.8 and 6.1.1.4'
H H 0.0000 0.0000 'International Tables Vol C Tables 4.2.6.8 and 6.1.1.4'
B B 0.0013 0.0007 'International Tables Vol C Tables 4.2.6.8 and 6.1.1.4'
N N 0.0061 0.0033 'International Tables Vol C Tables 4.2.6.8 and 6.1.1.4'
Fe Fe 0.3463 0.8444 'International Tables Vol C Tables 4.2.6.8 and 6.1.1.4'

loop_
_geom_angle_atom_site_label_1
_geom_angle_atom_site_label_2
_geom_angle_atom_site_label_3
_geom_angle
_geom_angle_site_symmetry_1
_geom_angle_site_symmetry_3
N11 Fe1 N11 180.00(8) . 3_566
N11 Fe1 N31 93.86(6) . 3_566
N11 Fe1 N31 86.14(6) 3_566 3_566
N11 Fe1 N31 86.14(6) . .
N11 Fe1 N31 93.86(6) 3_566 .
N31 Fe1 N31 180.0 3_566 .
N11 Fe1 N21 93.95(6) . 3_566
N11 Fe1 N21 86.05(6) 3_566 3_566
N31 Fe1 N21 88.43(6) 3_566 3_566
N31 Fe1 N21 91.57(6) . 3_566
N11 Fe1 N21 86.05(6) . .
N11 Fe1 N21 93.95(6) 3_566 .
N31 Fe1 N21 91.57(6) 3_566 .
N31 Fe1 N21 88.43(6) . .
N21 Fe1 N21 180.00(4) 3_566 .
N41 Fe2 N41 180.000(1) . 3_656
N41 Fe2 N61 92.89(7) . 3_656
N41 Fe2 N61 87.11(7) 3_656 3_656
N41 Fe2 N61 87.11(7) . .
N41 Fe2 N61 92.89(7) 3_656 .
N61 Fe2 N61 180.0 3_656 .
N41 Fe2 N51 93.11(6) . 3_656
N41 Fe2 N51 86.89(6) 3_656 3_656
N61 Fe2 N51 88.88(7) 3_656 3_656
N61 Fe2 N51 91.12(7) . 3_656
N41 Fe2 N51 86.89(6) . .
N41 Fe2 N51 93.11(6) 3_656 .
N61 Fe2 N51 91.12(7) 3_656 .
N61 Fe2 N51 88.88(7) . .
N51 Fe2 N51 180.0 3_656 .
N32 B1 N22 105.04(16) . .
N32 B1 N12 110.57(16) . .
N22 B1 N12 109.16(17) . .
N32 B1 C71 110.96(17) . .
N22 B1 C71 114.76(17) . .
N12 B1 C71 106.38(16) . .
N42 B2 N52 108.34(17) . .
N42 B2 N62 109.42(17) . .
N52 B2 N62 104.83(17) . .
N42 B2 C81 106.78(17) . .
N52 B2 C81 115.44(18) . .
N62 B2 C81 111.91(18) . .
N12 C11 C12 109.5(2) . .
N12 C11 H11 125.2 . .
C12 C11 H11 125.2 . .
C11 C12 C13 105.7(2) . .
C11 C12 H12 127.1 . .
C13 C12 H12 127.1 . .
N11 C13 C12 109.7(2) . .
N11 C13 C14 122.3(2) . .
C12 C13 C14 128.0(2) . .
C13 C14 H14A 109.5 . .
C13 C14 H14B 109.5 . .
H14A C14 H14B 109.5 . .
C13 C14 H14C 109.5 . .
H14A C14 H14C 109.5 . .
H14B C14 H14C 109.5 . .
N22 C21 C22 108.83(19) . .
N22 C21 H21 125.6 . .
C22 C21 H21 125.6 . .
C21 C22 C23 105.36(19) . .
C21 C22 H22 127.3 . .
C23 C22 H22 127.3 . .
N21 C23 C22 110.16(18) . .
N21 C23 C24 121.95(19) . .
C22 C23 C24 127.9(2) . .
C23 C24 H24A 109.5 . .
C23 C24 H24B 109.5 . .
H24A C24 H24B 109.5 . .
C23 C24 H24C 109.5 . .
H24A C24 H24C 109.5 . .
H24B C24 H24C 109.5 . .
N32 C31 C32 109.2(2) . .
N32 C31 H31 125.4 . .
C32 C31 H31 125.4 . .
C31 C32 C33 105.6(2) . .
C31 C32 H32 127.2 . .
C33 C32 H32 127.2 . .
N31 C33 C32 109.80(19) . .
N31 C33 C34 122.9(2) . .
C32 C33 C34 127.3(2) . .
C33 C34 H34A 109.5 . .
C33 C34 H34B 109.5 . .
H34A C34 H34B 109.5 . .
C33 C34 H34C 109.5 . .
H34A C34 H34C 109.5 . .
H34B C34 H34C 109.5 . .
N42 C41 C42 108.9(2) . .
N42 C41 H41 125.5 . .
C42 C41 H41 125.5 . .
C41 C42 C43 106.2(2) . .
C41 C42 H42 126.9 . .
C43 C42 H42 126.9 . .
N41 C43 C42 109.1(2) . .
N41 C43 C44 123.1(2) . .
C42 C43 C44 127.8(2) . .
C43 C44 H44A 109.5 . .
C43 C44 H44B 109.5 . .
H44A C44 H44B 109.5 . .
C43 C44 H44C 109.5 . .
H44A C44 H44C 109.5 . .
H44B C44 H44C 109.5 . .
N52 C51 C52 109.1(2) . .
N52 C51 H51 125.5 . .
C52 C51 H51 125.5 . .
C51 C52 C53 105.7(2) . .
C51 C52 H52 127.1 . .
C53 C52 H52 127.1 . .
N51 C53 C52 109.6(2) . .
N51 C53 C54 122.7(2) . .
C52 C53 C54 127.7(2) . .
C53 C54 H54A 109.5 . .
C53 C54 H54B 109.5 . .
H54A C54 H54B 109.5 . .
C53 C54 H54C 109.5 . .
H54A C54 H54C 109.5 . .
H54B C54 H54C 109.5 . .
N62 C61 C62 109.1(2) . .
N62 C61 H61 125.4 . .
C62 C61 H61 125.4 . .
C61 C62 C63 105.6(2) . .
C61 C62 H62 127.2 . .
C63 C62 H62 127.2 . .
N61 C63 C62 109.7(2) . .
N61 C63 C64 122.7(2) . .
C62 C63 C64 127.6(2) . .
C63 C64 H64A 109.5 . .
C63 C64 H64B 109.5 . .
H64A C64 H64B 109.5 . .
C63 C64 H64C 109.5 . .
H64A C64 H64C 109.5 . .
H64B C64 H64C 109.5 . .
C72 C71 C76 115.6(2) . .
C72 C71 B1 125.23(19) . .
C76 C71 B1 118.55(18) . .
C71 C72 C73 122.3(2) . .
C71 C72 H72 118.9 . .
C73 C72 H72 118.9 . .
C74 C73 C72 120.7(2) . .
C74 C73 H73 119.7 . .
C72 C73 H73 119.7 . .
C75 C74 C73 118.1(2) . .
C75 C74 C77 120.0(2) . .
C73 C74 C77 121.9(2) . .
C76 C75 C74 120.5(2) . .
C76 C75 H75 119.8 . .
C74 C75 H75 119.8 . .
C75 C76 C71 122.8(2) . .
C75 C76 H76 118.6 . .
C71 C76 H76 118.6 . .
C78 C77 C74 176.8(4) . .
C77 C78 H78 180.0 . .
C82 C81 C86 115.0(2) . .
C82 C81 B2 125.06(19) . .
C86 C81 B2 119.50(19) . .
C83 C82 C81 122.6(2) . .
C83 C82 H82 118.7 . .
C81 C82 H82 118.7 . .
C84 C83 C82 120.8(2) . .
C84 C83 H83 119.6 . .
C82 C83 H83 119.6 . .
C83 C84 C85 117.9(2) . .
C83 C84 C87 121.1(2) . .
C85 C84 C87 120.9(2) . .
C86 C85 C84 120.6(2) . .
C86 C85 H85 119.7 . .
C84 C85 H85 119.7 . .
C85 C86 C81 122.9(2) . .
C85 C86 H86 118.5 . .
C81 C86 H86 118.5 . .
C88 C87 C84 178.5(3) . .
C87 C88 H88 180.0 . .
C13 N11 N12 106.92(16) . .
C13 N11 Fe1 138.19(14) . .
N12 N11 Fe1 114.58(12) . .
C11 N12 N11 108.19(17) . .
C11 N12 B1 127.55(18) . .
N11 N12 B1 124.26(15) . .
C23 N21 N22 106.29(16) . .
C23 N21 Fe1 132.50(13) . .
N22 N21 Fe1 117.01(11) . .
C21 N22 N21 109.32(16) . .
C21 N22 B1 130.79(17) . .
N21 N22 B1 118.97(15) . .
C33 N31 N32 106.70(16) . .
C33 N31 Fe1 134.23(14) . .
N32 N31 Fe1 116.08(12) . .
C31 N32 N31 108.70(17) . .
C31 N32 B1 129.18(18) . .
N31 N32 B1 121.32(16) . .
C43 N41 N42 107.33(18) . .
C43 N41 Fe2 136.63(16) . .
N42 N41 Fe2 116.03(12) . .
C41 N42 N41 108.48(19) . .
C41 N42 B2 128.6(2) . .
N41 N42 B2 122.88(17) . .
C53 N51 N52 106.75(17) . .
C53 N51 Fe2 133.77(15) . .
N52 N51 Fe2 118.60(12) . .
C51 N52 N51 108.81(17) . .
C51 N52 B2 132.19(19) . .
N51 N52 B2 118.58(16) . .
C63 N61 N62 106.81(18) . .
C63 N61 Fe2 133.81(16) . .
N62 N61 Fe2 117.05(13) . .
C61 N62 N61 108.73(19) . .
C61 N62 B2 130.7(2) . .
N61 N62 B2 120.33(17) . .

loop_
_geom_bond_atom_site_label_1
_geom_bond_atom_site_label_2
_geom_bond_distance
_geom_bond_site_symmetry_2
Fe1 N11 2.1366(16) .
Fe1 N11 2.1366(16) 3_566
Fe1 N31 2.1855(17) 3_566
Fe1 N31 2.1855(17) .
Fe1 N21 2.2129(16) 3_566
Fe1 N21 2.2129(16) .
Fe2 N41 2.0785(17) .
Fe2 N41 2.0785(17) 3_656
Fe2 N61 2.1043(18) 3_656
Fe2 N61 2.1043(18) .
Fe2 N51 2.1200(17) 3_656
Fe2 N51 2.1200(17) .
B1 N32 1.559(3) .
B1 N22 1.565(3) .
B1 N12 1.566(3) .
B1 C71 1.612(3) .
B2 N42 1.560(3) .
B2 N52 1.561(3) .
B2 N62 1.563(3) .
B2 C81 1.612(3) .
C11 N12 1.347(3) .
C11 C12 1.352(3) .
C11 H11 0.9300 .
C12 C13 1.385(3) .
C12 H12 0.9300 .
C13 N11 1.339(3) .
C13 C14 1.496(3) .
C14 H14A 0.9600 .
C14 H14B 0.9600 .
C14 H14C 0.9600 .
C21 N22 1.339(3) .
C21 C22 1.371(3) .
C21 H21 0.9300 .
C22 C23 1.385(3) .
C22 H22 0.9300 .
C23 N21 1.342(3) .
C23 C24 1.498(3) .
C24 H24A 0.9600 .
C24 H24B 0.9600 .
C24 H24C 0.9600 .
C31 N32 1.345(3) .
C31 C32 1.355(3) .
C31 H31 0.9300 .
C32 C33 1.386(3) .
C32 H32 0.9300 .
C33 N31 1.339(3) .
C33 C34 1.491(3) .
C34 H34A 0.9600 .
C34 H34B 0.9600 .
C34 H34C 0.9600 .
C41 N42 1.344(3) .
C41 C42 1.361(4) .
C41 H41 0.9300 .
C42 C43 1.380(4) .
C42 H42 0.9300 .
C43 N41 1.343(3) .
C43 C44 1.488(3) .
C44 H44A 0.9600 .
C44 H44B 0.9600 .
C44 H44C 0.9600 .
C51 N52 1.339(3) .
C51 C52 1.363(3) .
C51 H51 0.9300 .
C52 C53 1.385(3) .
C52 H52 0.9300 .
C53 N51 1.341(3) .
C53 C54 1.504(3) .
C54 H54A 0.9600 .
C54 H54B 0.9600 .
C54 H54C 0.9600 .
C61 N62 1.340(3) .
C61 C62 1.362(4) .
C61 H61 0.9300 .
C62 C63 1.380(4) .
C62 H62 0.9300 .
C63 N61 1.342(3) .
C63 C64 1.497(3) .
C64 H64A 0.9600 .
C64 H64B 0.9600 .
C64 H64C 0.9600 .
C71 C72 1.385(3) .
C71 C76 1.395(3) .
C72 C73 1.385(3) .
C72 H72 0.9300 .
C73 C74 1.384(4) .
C73 H73 0.9300 .
C74 C75 1.381(3) .
C74 C77 1.443(3) .
C75 C76 1.374(3) .
C75 H75 0.9300 .
C76 H76 0.9300 .
C77 C78 1.158(3) .
C78 H78 0.9300 .
C81 C82 1.389(3) .
C81 C86 1.399(3) .
C82 C83 1.388(3) .
C82 H82 0.9300 .
C83 C84 1.378(3) .
C83 H83 0.9300 .
C84 C85 1.383(3) .
C84 C87 1.442(3) .
C85 C86 1.377(3) .
C85 H85 0.9300 .
C86 H86 0.9300 .
C87 C88 1.169(3) .
C88 H88 0.9300 .
N11 N12 1.371(2) .
N21 N22 1.372(2) .
N31 N32 1.366(2) .
N41 N42 1.366(2) .
N51 N52 1.372(2) .
N61 N62 1.365(2) .

loop_
_geom_torsion_atom_site_label_1
_geom_torsion_atom_site_label_2
_geom_torsion_atom_site_label_3
_geom_torsion_atom_site_label_4
_geom_torsion
_geom_torsion_site_symmetry_1
_geom_torsion_publ_flag
N12 C11 C12 C13 -0.2(3) . ?
C11 C12 C13 N11 -0.3(3) . ?
C11 C12 C13 C14 -179.9(2) . ?
N22 C21 C22 C23 -0.5(3) . ?
C21 C22 C23 N21 -0.8(3) . ?
C21 C22 C23 C24 179.2(2) . ?
N32 C31 C32 C33 0.8(3) . ?
C31 C32 C33 N31 0.5(3) . ?
C31 C32 C33 C34 -179.4(2) . ?
N42 C41 C42 C43 0.2(4) . ?
C41 C42 C43 N41 -0.3(4) . ?
C41 C42 C43 C44 179.9(3) . ?
N52 C51 C52 C53 -1.3(3) . ?
C51 C52 C53 N51 0.0(3) . ?
C51 C52 C53 C54 179.9(3) . ?
N62 C61 C62 C63 1.9(3) . ?
C61 C62 C63 N61 -0.3(3) . ?
C61 C62 C63 C64 179.6(3) . ?
N32 B1 C71 C72 148.4(2) . ?
N22 B1 C71 C72 29.6(3) . ?
N12 B1 C71 C72 -91.3(2) . ?
N32 B1 C71 C76 -41.0(3) . ?
N22 B1 C71 C76 -159.9(2) . ?
N12 B1 C71 C76 79.3(2) . ?
C76 C71 C72 C73 2.4(3) . ?
B1 C71 C72 C73 173.2(2) . ?
C71 C72 C73 C74 -1.2(4) . ?
C72 C73 C74 C75 -0.4(4) . ?
C72 C73 C74 C77 179.1(2) . ?
C73 C74 C75 C76 0.7(4) . ?
C77 C74 C75 C76 -178.7(2) . ?
C74 C75 C76 C71 0.6(4) . ?
C72 C71 C76 C75 -2.1(4) . ?
B1 C71 C76 C75 -173.5(2) . ?
N42 B2 C81 C82 -91.3(2) . ?
N52 B2 C81 C82 29.2(3) . ?
N62 B2 C81 C82 149.0(2) . ?
N42 B2 C81 C86 80.6(3) . ?
N52 B2 C81 C86 -158.9(2) . ?
N62 B2 C81 C86 -39.1(3) . ?
C86 C81 C82 C83 3.6(3) . ?
B2 C81 C82 C83 175.8(2) . ?
C81 C82 C83 C84 -1.9(4) . ?
C82 C83 C84 C85 -1.1(4) . ?
C82 C83 C84 C87 -178.9(2) . ?
C83 C84 C85 C86 2.2(4) . ?
C87 C84 C85 C86 -180.0(3) . ?
C84 C85 C86 C81 -0.4(5) . ?
C82 C81 C86 C85 -2.4(4) . ?
B2 C81 C86 C85 -175.1(3) . ?
C12 C13 N11 N12 0.5(2) . ?
C14 C13 N11 N12 -179.83(19) . ?
C12 C13 N11 Fe1 -172.35(17) . ?
C14 C13 N11 Fe1 7.3(3) . ?
N31 Fe1 N11 C13 40.1(2) 3_566 ?
N31 Fe1 N11 C13 -139.9(2) . ?
N21 Fe1 N11 C13 -48.6(2) 3_566 ?
N21 Fe1 N11 C13 131.4(2) . ?
N31 Fe1 N11 N12 -132.46(13) 3_566 ?
N31 Fe1 N11 N12 47.54(13) . ?
N21 Fe1 N11 N12 138.84(13) 3_566 ?
N21 Fe1 N11 N12 -41.16(13) . ?
C12 C11 N12 N11 0.5(3) . ?
C12 C11 N12 B1 -179.7(2) . ?
C13 N11 N12 C11 -0.6(2) . ?
Fe1 N11 N12 C11 174.16(15) . ?
C13 N11 N12 B1 179.56(18) . ?
Fe1 N11 N12 B1 -5.6(2) . ?
N32 B1 N12 C11 127.9(2) . ?
N22 B1 N12 C11 -117.0(2) . ?
C71 B1 N12 C11 7.4(3) . ?
N32 B1 N12 N11 -52.3(2) . ?
N22 B1 N12 N11 62.8(2) . ?
C71 B1 N12 N11 -172.87(16) . ?
C22 C23 N21 N22 1.7(2) . ?
C24 C23 N21 N22 -178.23(19) . ?
C22 C23 N21 Fe1 -153.68(16) . ?
C24 C23 N21 Fe1 26.4(3) . ?
N11 Fe1 N21 C23 -154.51(19) . ?
N11 Fe1 N21 C23 25.49(19) 3_566 ?
N31 Fe1 N21 C23 -60.75(19) 3_566 ?
N31 Fe1 N21 C23 119.25(19) . ?
N11 Fe1 N21 N22 52.11(14) . ?
N11 Fe1 N21 N22 -127.89(14) 3_566 ?
N31 Fe1 N21 N22 145.88(14) 3_566 ?
N31 Fe1 N21 N22 -34.12(14) . ?
C22 C21 N22 N21 1.6(3) . ?
C22 C21 N22 B1 170.2(2) . ?
C23 N21 N22 C21 -2.0(2) . ?
Fe1 N21 N22 C21 157.83(15) . ?
C23 N21 N22 B1 -172.25(17) . ?
Fe1 N21 N22 B1 -12.4(2) . ?
N32 B1 N22 C21 -97.9(2) . ?
N12 B1 N22 C21 143.5(2) . ?
C71 B1 N22 C21 24.3(3) . ?
N32 B1 N22 N21 69.9(2) . ?
N12 B1 N22 N21 -48.7(2) . ?
C71 B1 N22 N21 -167.97(17) . ?
C32 C33 N31 N32 -1.6(2) . ?
C34 C33 N31 N32 178.3(2) . ?
C32 C33 N31 Fe1 157.18(17) . ?
C34 C33 N31 Fe1 -22.9(3) . ?
N11 Fe1 N31 C33 151.9(2) . ?
N11 Fe1 N31 C33 -28.1(2) 3_566 ?
N21 Fe1 N31 C33 58.1(2) 3_566 ?
N21 Fe1 N31 C33 -121.9(2) . ?
N11 Fe1 N31 N32 -50.72(14) . ?
N11 Fe1 N31 N32 129.28(14) 3_566 ?
N21 Fe1 N31 N32 -144.57(14) 3_566 ?
N21 Fe1 N31 N32 35.43(14) . ?
C32 C31 N32 N31 -1.9(3) . ?
C32 C31 N32 B1 -171.5(2) . ?
C33 N31 N32 C31 2.2(2) . ?
Fe1 N31 N32 C31 -161.09(15) . ?
C33 N31 N32 B1 172.79(18) . ?
Fe1 N31 N32 B1 9.5(2) . ?
N22 B1 N32 C31 99.3(2) . ?
N12 B1 N32 C31 -143.0(2) . ?
C71 B1 N32 C31 -25.2(3) . ?
N22 B1 N32 N31 -69.2(2) . ?
N12 B1 N32 N31 48.4(2) . ?
C71 B1 N32 N31 166.23(17) . ?
C42 C43 N41 N42 0.3(3) . ?
C44 C43 N41 N42 -179.9(2) . ?
C42 C43 N41 Fe2 -179.4(2) . ?
C44 C43 N41 Fe2 0.4(4) . ?
N61 Fe2 N41 C43 44.2(2) 3_656 ?
N61 Fe2 N41 C43 -135.8(2) . ?
N51 Fe2 N41 C43 -44.9(2) 3_656 ?
N51 Fe2 N41 C43 135.1(2) . ?
N61 Fe2 N41 N42 -135.52(14) 3_656 ?
N61 Fe2 N41 N42 44.48(14) . ?
N51 Fe2 N41 N42 135.45(14) 3_656 ?
N51 Fe2 N41 N42 -44.55(14) . ?
C42 C41 N42 N41 -0.1(3) . ?
C42 C41 N42 B2 178.9(2) . ?
C43 N41 N42 C41 -0.1(3) . ?
Fe2 N41 N42 C41 179.65(18) . ?
C43 N41 N42 B2 -179.18(19) . ?
Fe2 N41 N42 B2 0.6(2) . ?
N52 B2 N42 C41 -120.9(3) . ?
N62 B2 N42 C41 125.3(3) . ?
C81 B2 N42 C41 4.0(3) . ?
N52 B2 N42 N41 57.9(2) . ?
N62 B2 N42 N41 -55.8(2) . ?
C81 B2 N42 N41 -177.16(17) . ?
C52 C53 N51 N52 1.3(3) . ?
C54 C53 N51 N52 -178.7(2) . ?
C52 C53 N51 Fe2 -167.41(18) . ?
C54 C53 N51 Fe2 12.6(4) . ?
N41 Fe2 N51 C53 -144.4(2) . ?
N41 Fe2 N51 C53 35.6(2) 3_656 ?
N61 Fe2 N51 C53 -51.6(2) 3_656 ?
N61 Fe2 N51 C53 128.4(2) . ?
N41 Fe2 N51 N52 47.93(15) . ?
N41 Fe2 N51 N52 -132.07(15) 3_656 ?
N61 Fe2 N51 N52 140.76(15) 3_656 ?
N61 Fe2 N51 N52 -39.24(15) . ?
C52 C51 N52 N51 2.1(3) . ?
C52 C51 N52 B2 174.4(2) . ?
C53 N51 N52 C51 -2.1(2) . ?
Fe2 N51 N52 C51 168.64(16) . ?
C53 N51 N52 B2 -175.55(19) . ?
Fe2 N51 N52 B2 -4.8(2) . ?
N42 B2 N52 C51 134.9(2) . ?
N62 B2 N52 C51 -108.3(3) . ?
C81 B2 N52 C51 15.3(4) . ?
N42 B2 N52 N51 -53.5(2) . ?
N62 B2 N52 N51 63.3(2) . ?
C81 B2 N52 N51 -173.10(18) . ?
C62 C63 N61 N62 -1.4(3) . ?
C64 C63 N61 N62 178.6(2) . ?
C62 C63 N61 Fe2 160.04(18) . ?
C64 C63 N61 Fe2 -19.9(3) . ?
N41 Fe2 N61 C63 147.9(2) . ?
N41 Fe2 N61 C63 -32.1(2) 3_656 ?
N51 Fe2 N61 C63 54.9(2) 3_656 ?
N51 Fe2 N61 C63 -125.1(2) . ?
N41 Fe2 N61 N62 -52.05(14) . ?
N41 Fe2 N61 N62 127.95(14) 3_656 ?
N51 Fe2 N61 N62 -145.10(14) 3_656 ?
N51 Fe2 N61 N62 34.90(14) . ?
C62 C61 N62 N61 -2.9(3) . ?
C62 C61 N62 B2 -177.1(2) . ?
C63 N61 N62 C61 2.7(2) . ?
Fe2 N61 N62 C61 -162.43(17) . ?
C63 N61 N62 B2 177.58(18) . ?
Fe2 N61 N62 B2 12.5(2) . ?
N42 B2 N62 C61 -139.6(2) . ?
N52 B2 N62 C61 104.4(3) . ?
C81 B2 N62 C61 -21.4(3) . ?
N42 B2 N62 N61 46.8(2) . ?
N52 B2 N62 N61 -69.2(2) . ?
C81 B2 N62 N61 164.93(17) . ?
Fe1 N11 N12 C11 174.16(15) . y
Fe1 N21 N22 C21 157.83(15) . y
Fe1 N31 N32 C31 -161.09(15) . y
Fe2 N41 N42 C41 179.65(18) . y
Fe2 N51 N52 C51 168.64(16) . y
Fe2 N61 N62 C61 -162.43(17) . y
